data_7055040
loop_
_publ_author_name
'Porada, Jan H.'
'Neud\"orfl, J\"org-M.'
'Blunk, Dirk'

_publ_section_title
;
 Planar and distorted indigo as the core motif in novel chromophoric
 liquid crystals
;
_journal_issue 11
_journal_name_full 'New J. Chem.'
_journal_page_first 8291
_journal_paper_doi 10.1039/C5NJ01594D
_journal_volume 39
_journal_year 2015
_chemical_formula_moiety 'C56 H70 N2 O4, 2(C5 H9 N O)'
_chemical_formula_sum 'C66 H88 N4 O6'
_chemical_formula_weight 1033.40
_chemical_name_systematic
;
?
;
_space_group_IT_number 15
_symmetry_cell_setting monoclinic
_symmetry_space_group_name_Hall '-C 2yc'
_symmetry_space_group_name_H-M 'C 1 2/c 1'
_atom_sites_solution_hydrogens geom
_atom_sites_solution_primary direct
_atom_sites_solution_secondary difmap
_audit_creation_method SHELXL-97
_audit_update_record
;
2011-02-01 deposited with the CCDC.
2015-07-28 downloaded from the CCDC.
;
_cell_angle_alpha 90.00
_cell_angle_beta 110.270(4)
_cell_angle_gamma 90.00
_cell_formula_units_Z 8
_cell_length_a 54.957(2)
_cell_length_b 9.4249(5)
_cell_length_c 23.8226(8)
_cell_measurement_reflns_used 43117
_cell_measurement_temperature 100(2)
_cell_measurement_theta_max 64.94
_cell_measurement_theta_min 3.43
_cell_volume 11575.1(9)
_computing_cell_refinement 'Nonius DENZO (Otwinowski, Minor 1997)'
_computing_data_collection 'Nonius COLLECT'
_computing_data_reduction 'Nonius DENZO (Otwinowski, Minor 1997)'
_computing_molecular_graphics 'SCHAKAL99 (E. Keller 1999)'
_computing_publication_material 'PLATON (A. L. Spek 1980-2004)'
_computing_structure_refinement 'SHELXL-97 (Sheldrick, 1997)'
_computing_structure_solution 'SHELXS-97 (Sheldrick, 1997)'
_diffrn_ambient_temperature 100(2)
_diffrn_measured_fraction_theta_full 0.993
_diffrn_measured_fraction_theta_max 0.993
_diffrn_measurement_device_type 'Nonius KappaCCD'
_diffrn_measurement_method Phi/Omega-Scans
_diffrn_radiation_monochromator graphite
_diffrn_radiation_source 'fine-focus sealed tube'
_diffrn_radiation_type CuK\a
_diffrn_radiation_wavelength 1.54184
_diffrn_reflns_av_R_equivalents 0.0885
_diffrn_reflns_av_sigmaI/netI 0.0611
_diffrn_reflns_limit_h_max 64
_diffrn_reflns_limit_h_min -64
_diffrn_reflns_limit_k_max 10
_diffrn_reflns_limit_k_min -10
_diffrn_reflns_limit_l_max 27
_diffrn_reflns_limit_l_min -27
_diffrn_reflns_number 43117
_diffrn_reflns_theta_full 64.94
_diffrn_reflns_theta_max 64.94
_diffrn_reflns_theta_min 3.43
_exptl_absorpt_coefficient_mu 0.588
_exptl_absorpt_correction_type none
_exptl_crystal_colour red
_exptl_crystal_density_diffrn 1.186
_exptl_crystal_density_method 'not measured'
_exptl_crystal_description prism
_exptl_crystal_F_000 4480
_exptl_crystal_size_max .1
_exptl_crystal_size_mid .1
_exptl_crystal_size_min .04
_refine_diff_density_max 0.435
_refine_diff_density_min -0.513
_refine_diff_density_rms 0.053
_refine_ls_extinction_method none
_refine_ls_goodness_of_fit_ref 1.067
_refine_ls_hydrogen_treatment constr
_refine_ls_matrix_type full
_refine_ls_number_parameters 728
_refine_ls_number_reflns 9754
_refine_ls_number_restraints 1
_refine_ls_restrained_S_all 1.067
_refine_ls_R_factor_all 0.0932
_refine_ls_R_factor_gt 0.0569
_refine_ls_shift/su_max 0.003
_refine_ls_shift/su_mean 0.000
_refine_ls_structure_factor_coef Fsqd
_refine_ls_weighting_details 'calc w=1/[\s^2^(Fo^2^)+(0.0511P)^2^+11.4089P] where P=(Fo^2^+2Fc^2^)/3'
_refine_ls_weighting_scheme calc
_refine_ls_wR_factor_gt 0.1220
_refine_ls_wR_factor_ref 0.1386
_reflns_number_gt 6726
_reflns_number_total 9754
_reflns_threshold_expression >2sigma(I)
_cod_data_source_file c5nj01594d2.cif
_cod_data_source_block japo411-bio
_cod_depositor_comments 'Adding full bibliography for 7055040--7055041.cif.'
_cod_original_sg_symbol_H-M C2/c
_cod_database_code 7055040

loop_
_symmetry_equiv_pos_as_xyz
'x, y, z'
'-x, y, -z+1/2'
'x+1/2, y+1/2, z'
'-x+1/2, y+1/2, -z+1/2'
'-x, -y, -z'
'x, -y, z-1/2'
'-x+1/2, -y+1/2, -z'
'x+1/2, -y+1/2, z-1/2'

loop_
_atom_site_label
_atom_site_type_symbol
_atom_site_fract_x
_atom_site_fract_y
_atom_site_fract_z
_atom_site_U_iso_or_equiv
_atom_site_adp_type
_atom_site_occupancy
_atom_site_symmetry_multiplicity
_atom_site_calc_flag
_atom_site_refinement_flags
O3 O 0.19309(3) 0.8267(2) 0.28662(7) 0.0258(4) Uani 1 1 d .
O4 O 0.16965(3) 0.49957(19) 0.07417(7) 0.0233(4) Uani 1 1 d .
O5 O 0.19360(3) 0.6956(2) -0.02705(8) 0.0287(4) Uani 1 1 d .
O6 O 0.16340(3) 1.03098(19) 0.13867(7) 0.0224(4) Uani 1 1 d .
N3 N 0.17524(4) 0.7400(2) 0.19243(8) 0.0182(5) Uani 1 1 d .
N4 N 0.17552(4) 0.7919(2) 0.03642(8) 0.0178(5) Uani 1 1 d .
C11 C 0.19409(5) 0.8207(3) 0.23682(11) 0.0212(6) Uani 1 1 d .
C12 C 0.17598(4) 0.7151(3) 0.13430(10) 0.0175(5) Uani 1 1 d .
C13 C 0.16931(4) 0.5621(3) 0.11867(11) 0.0187(5) Uani 1 1 d .
C14 C 0.15998(4) 0.5116(3) 0.16576(10) 0.0182(5) Uani 1 1 d .
C15 C 0.16340(4) 0.6182(3) 0.20821(10) 0.0168(5) Uani 1 1 d .
C16 C 0.15549(4) 0.6005(3) 0.25712(10) 0.0194(5) Uani 1 1 d .
H16 H 0.1574 0.6746 0.2854 0.023 Uiso 1 1 calc R
C17 C 0.14455(4) 0.4700(3) 0.26353(10) 0.0194(6) Uani 1 1 d .
C18 C 0.14180(5) 0.3620(3) 0.22110(11) 0.0222(6) Uani 1 1 d .
H18 H 0.1345 0.2736 0.2260 0.027 Uiso 1 1 calc R
C19 C 0.14957(4) 0.3820(3) 0.17219(11) 0.0204(5) Uani 1 1 d .
H19 H 0.1478 0.3084 0.1438 0.024 Uiso 1 1 calc R
C20 C 0.13583(5) 0.4450(3) 0.31521(11) 0.0212(6) Uani 1 1 d .
C21 C 0.14807(5) 0.5104(3) 0.37029(11) 0.0222(6) Uani 1 1 d .
H21 H 0.1621 0.5735 0.3748 0.027 Uiso 1 1 calc R
C22 C 0.14008(5) 0.4848(3) 0.41854(11) 0.0236(6) Uani 1 1 d .
H22 H 0.1489 0.5301 0.4557 0.028 Uiso 1 1 calc R
C23 C 0.11943(5) 0.3942(3) 0.41365(11) 0.0213(6) Uani 1 1 d .
C24 C 0.10743(5) 0.3283(3) 0.35875(11) 0.0263(6) Uani 1 1 d .
H24 H 0.0934 0.2653 0.3543 0.032 Uiso 1 1 calc R
C25 C 0.11544(5) 0.3521(3) 0.31048(11) 0.0244(6) Uani 1 1 d .
H25 H 0.1070 0.3046 0.2737 0.029 Uiso 1 1 calc R
C26 C 0.11094(5) 0.3654(3) 0.46616(11) 0.0237(6) Uani 1 1 d .
H26A H 0.1258 0.3260 0.4991 0.028 Uiso 1 1 calc R
H26B H 0.0972 0.2920 0.4545 0.028 Uiso 1 1 calc R
C27 C 0.10069(5) 0.4943(3) 0.48956(11) 0.0245(6) Uani 1 1 d .
H27A H 0.1144 0.5673 0.5029 0.029 Uiso 1 1 calc R
H27B H 0.0858 0.5354 0.4569 0.029 Uiso 1 1 calc R
C28 C 0.09205(5) 0.4533(3) 0.54161(11) 0.0243(6) Uani 1 1 d .
H28A H 0.0789 0.3771 0.5278 0.029 Uiso 1 1 calc R
H28B H 0.1072 0.4127 0.5737 0.029 Uiso 1 1 calc R
C29 C 0.08076(5) 0.5704(3) 0.56875(11) 0.0259(6) Uani 1 1 d .
H29A H 0.0651 0.6098 0.5378 0.031 Uiso 1 1 calc R
H29B H 0.0936 0.6478 0.5830 0.031 Uiso 1 1 calc R
C30 C 0.07352(5) 0.5143(3) 0.62090(12) 0.0287(6) Uani 1 1 d .
H30A H 0.0609 0.4363 0.6058 0.034 Uiso 1 1 calc R
H30B H 0.0893 0.4729 0.6507 0.034 Uiso 1 1 calc R
C31 C 0.06210(5) 0.6205(3) 0.65294(12) 0.0283(6) Uani 1 1 d .
H31A H 0.0464 0.6643 0.6239 0.034 Uiso 1 1 calc R
H31B H 0.0749 0.6967 0.6705 0.034 Uiso 1 1 calc R
C32 C 0.05506(6) 0.5474(3) 0.70219(13) 0.0324(7) Uani 1 1 d .
H32A H 0.0417 0.4750 0.6833 0.039 Uiso 1 1 calc R
H32B H 0.0706 0.4966 0.7284 0.039 Uiso 1 1 calc R
C33 C 0.04513(5) 0.6410(3) 0.74128(12) 0.0297(6) Uani 1 1 d .
H33A H 0.0292 0.6902 0.7161 0.036 Uiso 1 1 calc R
H33B H 0.0583 0.7140 0.7607 0.036 Uiso 1 1 calc R
C34 C 0.03927(6) 0.5545(3) 0.78903(13) 0.0329(7) Uani 1 1 d .
H34A H 0.0250 0.4877 0.7688 0.039 Uiso 1 1 calc R
H34B H 0.0548 0.4972 0.8106 0.039 Uiso 1 1 calc R
C35 C 0.03167(5) 0.6386(3) 0.83484(12) 0.0309(7) Uani 1 1 d .
H35A H 0.0466 0.6973 0.8587 0.037 Uiso 1 1 calc R
H35B H 0.0173 0.7036 0.8135 0.037 Uiso 1 1 calc R
C36 C 0.02327(6) 0.5459(3) 0.87695(13) 0.0372(7) Uani 1 1 d .
H36A H 0.0077 0.4916 0.8533 0.045 Uiso 1 1 calc R
H36B H 0.0372 0.4768 0.8963 0.045 Uiso 1 1 calc R
C37 C 0.01722(6) 0.6284(4) 0.92510(14) 0.0449(8) Uani 1 1 d .
H37A H 0.0329 0.6772 0.9506 0.067 Uiso 1 1 calc R
H37B H 0.0112 0.5629 0.9495 0.067 Uiso 1 1 calc R
H37C H 0.0036 0.6984 0.9064 0.067 Uiso 1 1 calc R
C38 C 0.17509(4) 0.8190(3) 0.09457(10) 0.0191(5) Uani 1 1 d .
C39 C 0.19505(5) 0.7148(3) 0.02431(11) 0.0220(6) Uani 1 1 d .
C40 C 0.21831(5) 0.6707(3) 0.07673(12) 0.0270(6) Uani 1 1 d .
H40A H 0.2307 0.6218 0.0623 0.041 Uiso 1 1 calc R
H40B H 0.2128 0.6066 0.1025 0.041 Uiso 1 1 calc R
H40C H 0.2265 0.7549 0.0996 0.041 Uiso 1 1 calc R
C41 C 0.16155(4) 0.9042(3) -0.00174(10) 0.0183(5) Uani 1 1 d .
C42 C 0.15506(5) 1.0078(3) 0.03235(10) 0.0195(5) Uani 1 1 d .
C43 C 0.16487(4) 0.9660(3) 0.09526(11) 0.0192(6) Uani 1 1 d .
C44 C 0.14177(5) 1.1286(3) 0.00571(11) 0.0248(6) Uani 1 1 d .
H44 H 0.1377 1.2004 0.0290 0.030 Uiso 1 1 calc R
C45 C 0.13454(5) 1.1425(3) -0.05561(11) 0.0254(6) Uani 1 1 d .
H45 H 0.1253 1.2247 -0.0746 0.030 Uiso 1 1 calc R
C46 C 0.14061(5) 1.0374(3) -0.09045(11) 0.0212(6) Uani 1 1 d .
C47 C 0.15438(4) 0.9162(3) -0.06331(10) 0.0190(5) Uani 1 1 d .
H47 H 0.1587 0.8445 -0.0863 0.023 Uiso 1 1 calc R
C48 C 0.13192(5) 1.0563(3) -0.15654(11) 0.0218(6) Uani 1 1 d .
C49 C 0.14546(5) 0.9962(3) -0.19045(11) 0.0238(6) Uani 1 1 d .
H49 H 0.1604 0.9398 -0.1712 0.029 Uiso 1 1 calc R
C50 C 0.13762(5) 1.0170(3) -0.25180(11) 0.0233(6) Uani 1 1 d .
H50 H 0.1473 0.9757 -0.2737 0.028 Uiso 1 1 calc R
C51 C 0.11570(5) 1.0977(3) -0.28177(11) 0.0224(6) Uani 1 1 d .
C52 C 0.10209(5) 1.1566(3) -0.24804(11) 0.0291(7) Uani 1 1 d .
H52 H 0.0871 1.2119 -0.2673 0.035 Uiso 1 1 calc R
C53 C 0.11005(5) 1.1359(3) -0.18671(11) 0.0294(7) Uani 1 1 d .
H53 H 0.1003 1.1773 -0.1648 0.035 Uiso 1 1 calc R
C54 C 0.10731(5) 1.1255(3) -0.34781(11) 0.0254(6) Uani 1 1 d .
H54A H 0.1226 1.1591 -0.3571 0.030 Uiso 1 1 calc R
H54B H 0.0944 1.2035 -0.3577 0.030 Uiso 1 1 calc R
C55 C 0.09549(5) 0.9997(3) -0.38838(11) 0.0251(6) Uani 1 1 d .
H55A H 0.1085 0.9231 -0.3814 0.030 Uiso 1 1 calc R
H55B H 0.0806 0.9621 -0.3787 0.030 Uiso 1 1 calc R
C56 C 0.08647(5) 1.0447(3) -0.45369(11) 0.0267(6) Uani 1 1 d .
H56A H 0.1015 1.0852 -0.4619 0.032 Uiso 1 1 calc R
H56B H 0.0736 1.1216 -0.4595 0.032 Uiso 1 1 calc R
C57 C 0.07449(5) 0.9294(3) -0.50015(11) 0.0275(6) Uani 1 1 d .
H57A H 0.0871 0.8511 -0.4951 0.033 Uiso 1 1 calc R
H57B H 0.0589 0.8905 -0.4940 0.033 Uiso 1 1 calc R
C58 C 0.06710(6) 0.9898(3) -0.56325(11) 0.0308(7) Uani 1 1 d .
H58A H 0.0543 1.0669 -0.5676 0.037 Uiso 1 1 calc R
H58B H 0.0828 1.0326 -0.5678 0.037 Uiso 1 1 calc R
C59 C 0.05572(5) 0.8843(3) -0.61373(11) 0.0283(6) Uani 1 1 d .
H59A H 0.0403 0.8382 -0.6091 0.034 Uiso 1 1 calc R
H59B H 0.0687 0.8096 -0.6115 0.034 Uiso 1 1 calc R
C60 C 0.04784(6) 0.9571(3) -0.67473(11) 0.0321(7) Uani 1 1 d .
H60A H 0.0341 1.0270 -0.6773 0.039 Uiso 1 1 calc R
H60B H 0.0630 1.0103 -0.6771 0.039 Uiso 1 1 calc R
C61 C 0.03813(5) 0.8591(3) -0.72860(11) 0.0282(6) Uani 1 1 d .
H61A H 0.0229 0.8058 -0.7268 0.034 Uiso 1 1 calc R
H61B H 0.0519 0.7895 -0.7268 0.034 Uiso 1 1 calc R
C62 C 0.03057(6) 0.9389(3) -0.78775(11) 0.0312(7) Uani 1 1 d .
H62A H 0.0455 0.9970 -0.7884 0.037 Uiso 1 1 calc R
H62B H 0.0161 1.0043 -0.7905 0.037 Uiso 1 1 calc R
C63 C 0.02233(6) 0.8408(3) -0.84232(11) 0.0314(7) Uani 1 1 d .
H63A H 0.0372 0.7790 -0.8405 0.038 Uiso 1 1 calc R
H63B H 0.0081 0.7789 -0.8403 0.038 Uiso 1 1 calc R
C64 C 0.01329(6) 0.9183(3) -0.90199(12) 0.0379(7) Uani 1 1 d .
H64A H 0.0274 0.9811 -0.9042 0.045 Uiso 1 1 calc R
H64B H -0.0018 0.9785 -0.9046 0.045 Uiso 1 1 calc R
C65 C 0.00576(7) 0.8160(4) -0.95460(13) 0.0531(10) Uani 1 1 d .
H65A H 0.0207 0.7564 -0.9523 0.080 Uiso 1 1 calc R
H65B H 0.0003 0.8699 -0.9921 0.080 Uiso 1 1 calc R
H65C H -0.0086 0.7558 -0.9533 0.080 Uiso 1 1 calc R
C66 C 0.21535(5) 0.8879(3) 0.22020(11) 0.0234(6) Uani 1 1 d .
H66A H 0.2079 0.9567 0.1880 0.035 Uiso 1 1 calc R
H66B H 0.2246 0.8144 0.2066 0.035 Uiso 1 1 calc R
H66C H 0.2274 0.9364 0.2552 0.035 Uiso 1 1 calc R
O1X O 0.22453(3) 0.5582(2) 0.22687(9) 0.0320(5) Uani 1 1 d .
N1X N 0.21715(4) 0.3268(2) 0.24462(9) 0.0261(5) Uani 1 1 d .
C1X C 0.22156(5) 0.4642(3) 0.26003(12) 0.0267(6) Uani 1 1 d .
C2X C 0.22297(5) 0.4810(3) 0.32384(12) 0.0326(7) Uani 1 1 d .
H2X1 H 0.2122 0.5618 0.3279 0.039 Uiso 1 1 calc R
H2X2 H 0.2411 0.4968 0.3507 0.039 Uiso 1 1 calc R
C3X C 0.21250(6) 0.3411(3) 0.33838(13) 0.0369(7) Uani 1 1 d .
H3X H 0.1940 0.3504 0.3343 0.044 Uiso 1 1 calc R
H3Y H 0.2225 0.3102 0.3796 0.044 Uiso 1 1 calc R
C4X C 0.21568(5) 0.2359(3) 0.29265(12) 0.0320(7) Uani 1 1 d .
H4X H 0.2317 0.1792 0.3099 0.038 Uiso 1 1 calc R
H4Y H 0.2006 0.1709 0.2783 0.038 Uiso 1 1 calc R
C5X C 0.21734(6) 0.2710(3) 0.18850(12) 0.0326(7) Uani 1 1 d .
H5X H 0.2012 0.2193 0.1686 0.049 Uiso 1 1 calc R
H5Y H 0.2321 0.2065 0.1958 0.049 Uiso 1 1 calc R
H5Z H 0.2189 0.3493 0.1629 0.049 Uiso 1 1 calc R
O1Z O 0.21954(4) 0.0247(3) 0.06452(10) 0.0518(6) Uani 1 1 d .
C2Z C 0.21939(6) 0.0818(4) 0.02013(15) 0.0478(9) Uani 1 1 d D
C4Z C 0.21228(7) 0.2118(4) -0.06833(15) 0.0526(10) Uani 1 1 d .
H4Z1 H 0.2224 0.2977 -0.0697 0.063 Uiso 1 1 calc R
H4Z2 H 0.1947 0.2189 -0.0990 0.063 Uiso 1 1 calc R
N3Z N 0.21127(8) 0.1887(5) -0.01136(18) 0.0310(11) Uani 0.60 1 d P
C5Z C 0.23305(10) -0.0176(6) -0.0170(2) 0.0339(11) Uani 0.60 1 d P
H5Z1 H 0.2520 -0.0266 0.0044 0.041 Uiso 0.60 1 calc PR
H5Z2 H 0.2252 -0.1133 -0.0246 0.041 Uiso 0.60 1 calc PR
C6Z C 0.20031(12) 0.2949(6) 0.0157(3) 0.0370(14) Uani 0.60 1 d P
H6Z1 H 0.2024 0.2664 0.0567 0.055 Uiso 0.60 1 calc PR
H6Z2 H 0.1818 0.3055 -0.0075 0.055 Uiso 0.60 1 calc PR
H6Z3 H 0.2092 0.3855 0.0164 0.055 Uiso 0.60 1 calc PR
C8Z C 0.22703(14) 0.0682(9) -0.0757(3) 0.059(2) Uani 0.60 1 d P
H8Z1 H 0.2158 0.0121 -0.1101 0.071 Uiso 0.60 1 calc PR
H8Z2 H 0.2433 0.0917 -0.0827 0.071 Uiso 0.60 1 calc PR
N7W N 0.21618(12) 0.1019(8) -0.0360(3) 0.0387(16) Uani 0.40 1 d P
C9W C 0.21941(18) -0.0247(11) -0.0642(5) 0.050(2) Uani 0.40 1 d P
H9W1 H 0.2024 -0.0621 -0.0884 0.075 Uiso 0.40 1 calc PR
H9W2 H 0.2285 -0.0946 -0.0337 0.075 Uiso 0.40 1 calc PR
H9W3 H 0.2296 -0.0052 -0.0899 0.075 Uiso 0.40 1 calc PR
C10W C 0.2104(2) 0.3423(11) -0.0204(4) 0.067(3) Uani 0.40 1 d P
H10A H 0.2257 0.4054 -0.0119 0.080 Uiso 0.40 1 d PR
H10B H 0.1944 0.3996 -0.0363 0.080 Uiso 0.40 1 d PR
C11W C 0.2131(2) 0.2330(6) 0.0301(6) 0.092(6) Uani 0.40 1 d PD
H11A H 0.2268 0.2675 0.0668 0.110 Uiso 0.40 1 calc PR
H11B H 0.1966 0.2328 0.0382 0.110 Uiso 0.40 1 calc PR

loop_
_atom_site_aniso_label
_atom_site_aniso_U_11
_atom_site_aniso_U_22
_atom_site_aniso_U_33
_atom_site_aniso_U_23
_atom_site_aniso_U_13
_atom_site_aniso_U_12
O3 0.0315(10) 0.0285(11) 0.0174(10) -0.0043(8) 0.0085(7) -0.0037(8)
O4 0.0314(10) 0.0212(10) 0.0190(9) -0.0028(8) 0.0108(7) 0.0002(8)
O5 0.0346(10) 0.0327(12) 0.0224(10) -0.0028(8) 0.0146(8) 0.0038(9)
O6 0.0293(9) 0.0220(10) 0.0173(9) -0.0018(8) 0.0099(7) 0.0020(8)
N3 0.0208(10) 0.0197(12) 0.0148(10) -0.0003(9) 0.0071(8) 0.0005(9)
N4 0.0216(10) 0.0168(12) 0.0153(10) 0.0019(9) 0.0068(8) 0.0020(9)
C11 0.0228(13) 0.0160(14) 0.0221(14) 0.0007(11) 0.0044(10) 0.0015(11)
C12 0.0170(12) 0.0213(14) 0.0144(12) 0.0008(11) 0.0056(9) 0.0019(10)
C13 0.0205(12) 0.0177(14) 0.0162(13) 0.0008(11) 0.0041(10) 0.0028(10)
C14 0.0187(12) 0.0198(15) 0.0145(12) 0.0011(11) 0.0041(9) 0.0024(10)
C15 0.0151(11) 0.0176(14) 0.0170(12) 0.0050(11) 0.0044(9) 0.0030(10)
C16 0.0196(12) 0.0219(15) 0.0162(12) -0.0005(11) 0.0056(10) 0.0025(11)
C17 0.0176(12) 0.0199(15) 0.0200(13) 0.0021(11) 0.0055(10) 0.0026(10)
C18 0.0237(13) 0.0190(15) 0.0229(14) 0.0014(11) 0.0069(10) -0.0022(11)
C19 0.0234(12) 0.0189(14) 0.0186(13) -0.0011(11) 0.0069(10) -0.0001(11)
C20 0.0211(12) 0.0215(15) 0.0216(13) 0.0038(11) 0.0082(10) 0.0038(11)
C21 0.0222(13) 0.0223(15) 0.0225(13) -0.0002(11) 0.0082(10) -0.0029(11)
C22 0.0279(14) 0.0232(16) 0.0198(13) -0.0007(11) 0.0084(11) -0.0022(11)
C23 0.0233(13) 0.0205(15) 0.0209(13) 0.0027(11) 0.0087(10) 0.0043(11)
C24 0.0225(13) 0.0322(17) 0.0260(14) 0.0007(12) 0.0108(11) -0.0049(12)
C25 0.0244(13) 0.0273(17) 0.0209(13) -0.0010(11) 0.0074(11) -0.0044(11)
C26 0.0279(14) 0.0230(16) 0.0219(13) 0.0029(11) 0.0108(11) -0.0017(11)
C27 0.0276(14) 0.0252(16) 0.0235(13) 0.0025(12) 0.0125(11) 0.0007(12)
C28 0.0281(13) 0.0239(16) 0.0226(13) 0.0010(11) 0.0109(11) -0.0016(11)
C29 0.0291(14) 0.0249(16) 0.0253(14) 0.0008(12) 0.0117(11) -0.0003(12)
C30 0.0330(15) 0.0271(17) 0.0303(15) -0.0042(12) 0.0165(12) -0.0037(12)
C31 0.0303(14) 0.0280(17) 0.0295(15) -0.0023(13) 0.0139(12) 0.0010(12)
C32 0.0388(16) 0.0299(17) 0.0353(16) -0.0077(13) 0.0215(13) -0.0066(13)
C33 0.0299(14) 0.0312(18) 0.0304(15) -0.0069(13) 0.0134(12) -0.0023(12)
C34 0.0381(16) 0.0288(17) 0.0391(17) -0.0076(13) 0.0227(13) -0.0055(13)
C35 0.0326(15) 0.0329(18) 0.0323(16) -0.0075(13) 0.0179(12) -0.0035(13)
C36 0.0402(16) 0.040(2) 0.0371(17) -0.0056(14) 0.0208(14) -0.0050(14)
C37 0.0479(18) 0.056(2) 0.0384(18) -0.0085(16) 0.0250(15) -0.0075(16)
C38 0.0197(12) 0.0238(15) 0.0135(12) 0.0005(11) 0.0052(10) -0.0005(11)
C39 0.0250(13) 0.0203(15) 0.0234(15) 0.0016(11) 0.0118(11) -0.0002(11)
C40 0.0231(13) 0.0300(16) 0.0295(15) 0.0051(12) 0.0111(11) 0.0060(12)
C41 0.0195(12) 0.0170(14) 0.0188(13) 0.0014(11) 0.0072(10) -0.0036(10)
C42 0.0222(12) 0.0179(14) 0.0179(12) -0.0009(11) 0.0065(10) -0.0020(11)
C43 0.0194(12) 0.0194(15) 0.0198(13) -0.0001(11) 0.0080(10) -0.0035(10)
C44 0.0297(14) 0.0222(16) 0.0238(14) -0.0006(12) 0.0109(11) 0.0041(12)
C45 0.0308(14) 0.0248(16) 0.0186(13) 0.0039(11) 0.0061(11) 0.0061(12)
C46 0.0209(12) 0.0237(15) 0.0184(13) 0.0015(11) 0.0060(10) -0.0043(11)
C47 0.0199(12) 0.0202(15) 0.0187(13) -0.0016(11) 0.0087(10) -0.0035(11)
C48 0.0238(13) 0.0232(15) 0.0174(13) -0.0002(11) 0.0060(10) -0.0052(11)
C49 0.0269(13) 0.0225(15) 0.0215(13) 0.0035(11) 0.0076(11) -0.0003(11)
C50 0.0282(14) 0.0218(15) 0.0218(13) -0.0006(11) 0.0111(11) -0.0021(11)
C51 0.0267(13) 0.0220(15) 0.0165(13) -0.0011(11) 0.0049(10) -0.0069(11)
C52 0.0267(14) 0.0386(18) 0.0202(14) 0.0045(12) 0.0058(11) 0.0056(13)
C53 0.0296(14) 0.0391(19) 0.0205(14) 0.0032(12) 0.0100(11) 0.0071(13)
C54 0.0286(14) 0.0263(16) 0.0196(13) 0.0015(11) 0.0064(11) -0.0004(12)
C55 0.0282(14) 0.0254(16) 0.0200(13) 0.0025(11) 0.0063(11) -0.0023(12)
C56 0.0352(15) 0.0249(16) 0.0171(13) 0.0011(11) 0.0053(11) -0.0030(12)
C57 0.0349(15) 0.0248(16) 0.0191(13) 0.0009(11) 0.0048(11) -0.0019(12)
C58 0.0418(16) 0.0254(17) 0.0208(14) -0.0001(12) 0.0051(12) -0.0017(13)
C59 0.0354(15) 0.0268(16) 0.0207(14) -0.0023(12) 0.0073(11) -0.0031(12)
C60 0.0407(16) 0.0281(17) 0.0225(14) -0.0027(12) 0.0045(12) -0.0008(13)
C61 0.0334(14) 0.0255(17) 0.0217(14) -0.0017(12) 0.0046(11) -0.0004(12)
C62 0.0394(16) 0.0271(17) 0.0224(14) -0.0013(12) 0.0050(12) 0.0012(13)
C63 0.0374(15) 0.0314(17) 0.0225(14) -0.0013(12) 0.0066(12) 0.0030(13)
C64 0.0480(18) 0.040(2) 0.0204(14) 0.0013(13) 0.0053(13) 0.0046(15)
C65 0.079(2) 0.053(2) 0.0203(16) -0.0043(15) 0.0089(15) 0.0149(19)
C66 0.0214(13) 0.0217(15) 0.0238(14) 0.0000(12) 0.0036(10) -0.0007(11)
O1X 0.0301(10) 0.0218(11) 0.0414(11) 0.0033(9) 0.0088(9) 0.0019(8)
N1X 0.0268(11) 0.0236(13) 0.0254(12) 0.0007(10) 0.0060(9) 0.0022(10)
C1X 0.0153(12) 0.0251(17) 0.0345(15) 0.0007(13) 0.0018(11) 0.0046(11)
C2X 0.0273(14) 0.0338(18) 0.0311(15) -0.0028(13) 0.0028(12) 0.0068(13)
C3X 0.0335(15) 0.043(2) 0.0317(16) 0.0050(14) 0.0087(13) 0.0105(14)
C4X 0.0311(15) 0.0286(17) 0.0343(16) 0.0077(13) 0.0087(12) 0.0019(12)
C5X 0.0367(16) 0.0276(17) 0.0307(16) -0.0003(13) 0.0082(13) 0.0014(13)
O1Z 0.0363(12) 0.0561(17) 0.0533(15) 0.0211(13) 0.0032(10) -0.0033(11)
C2Z 0.0323(17) 0.067(3) 0.0314(19) 0.0105(19) -0.0049(14) -0.0228(17)
C4Z 0.062(2) 0.058(3) 0.0365(19) 0.0028(18) 0.0150(16) -0.0245(19)
N3Z 0.036(2) 0.045(3) 0.011(2) -0.005(2) 0.0076(19) 0.003(2)
C5Z 0.039(3) 0.029(3) 0.039(3) 0.000(2) 0.020(3) -0.002(2)
C6Z 0.057(4) 0.020(3) 0.052(4) -0.019(3) 0.042(3) -0.013(3)
C8Z 0.065(4) 0.083(6) 0.033(3) 0.021(4) 0.020(3) 0.045(4)
N7W 0.039(4) 0.040(4) 0.039(4) -0.017(4) 0.015(3) -0.003(3)
C9W 0.043(5) 0.058(7) 0.061(7) -0.015(6) 0.032(5) 0.002(5)
C10W 0.098(8) 0.049(7) 0.037(5) 0.001(4) 0.003(5) 0.022(6)
C11W 0.028(6) 0.134(16) 0.102(11) 0.072(11) 0.009(7) 0.007(7)

loop_
_atom_type_symbol
_atom_type_description
_atom_type_scat_dispersion_real
_atom_type_scat_dispersion_imag
_atom_type_scat_source
C C 0.0181 0.0091 'International Tables Vol C Tables 4.2.6.8 and 6.1.1.4'
H H 0.0000 0.0000 'International Tables Vol C Tables 4.2.6.8 and 6.1.1.4'
N N 0.0311 0.0180 'International Tables Vol C Tables 4.2.6.8 and 6.1.1.4'
O O 0.0492 0.0322 'International Tables Vol C Tables 4.2.6.8 and 6.1.1.4'

loop_
_geom_angle_atom_site_label_1
_geom_angle_atom_site_label_2
_geom_angle_atom_site_label_3
_geom_angle
C11 N3 C12 123.8(2)
C11 N3 C15 121.01(19)
C12 N3 C15 107.00(19)
C39 N4 C38 124.5(2)
C39 N4 C41 122.06(19)
C38 N4 C41 107.45(19)
O3 C11 N3 119.1(2)
O3 C11 C66 123.0(2)
N3 C11 C66 117.7(2)
C38 C12 N3 123.8(2)
C38 C12 C13 125.2(2)
N3 C12 C13 108.3(2)
O4 C13 C14 128.6(2)
O4 C13 C12 127.1(2)
C14 C13 C12 104.0(2)
C19 C14 C15 121.0(2)
C19 C14 C13 129.9(2)
C15 C14 C13 109.1(2)
C16 C15 C14 121.4(2)
C16 C15 N3 128.3(2)
C14 C15 N3 110.33(19)
C15 C16 C17 117.9(2)
C15 C16 H16 121.0
C17 C16 H16 121.0
C16 C17 C18 120.1(2)
C16 C17 C20 120.2(2)
C18 C17 C20 119.7(2)
C19 C18 C17 121.3(2)
C19 C18 H18 119.4
C17 C18 H18 119.4
C14 C19 C18 118.3(2)
C14 C19 H19 120.8
C18 C19 H19 120.8
C21 C20 C25 117.8(2)
C21 C20 C17 121.4(2)
C25 C20 C17 120.9(2)
C22 C21 C20 121.0(2)
C22 C21 H21 119.5
C20 C21 H21 119.5
C21 C22 C23 121.4(2)
C21 C22 H22 119.3
C23 C22 H22 119.3
C24 C23 C22 117.4(2)
C24 C23 C26 121.3(2)
C22 C23 C26 121.3(2)
C25 C24 C23 121.7(2)
C25 C24 H24 119.2
C23 C24 H24 119.2
C24 C25 C20 120.8(2)
C24 C25 H25 119.6
C20 C25 H25 119.6
C23 C26 C27 114.9(2)
C23 C26 H26A 108.5
C27 C26 H26A 108.5
C23 C26 H26B 108.5
C27 C26 H26B 108.5
H26A C26 H26B 107.5
C28 C27 C26 110.8(2)
C28 C27 H27A 109.5
C26 C27 H27A 109.5
C28 C27 H27B 109.5
C26 C27 H27B 109.5
H27A C27 H27B 108.1
C29 C28 C27 116.8(2)
C29 C28 H28A 108.1
C27 C28 H28A 108.1
C29 C28 H28B 108.1
C27 C28 H28B 108.1
H28A C28 H28B 107.3
C28 C29 C30 110.9(2)
C28 C29 H29A 109.5
C30 C29 H29A 109.5
C28 C29 H29B 109.5
C30 C29 H29B 109.5
H29A C29 H29B 108.1
C31 C30 C29 116.8(2)
C31 C30 H30A 108.1
C29 C30 H30A 108.1
C31 C30 H30B 108.1
C29 C30 H30B 108.1
H30A C30 H30B 107.3
C30 C31 C32 110.4(2)
C30 C31 H31A 109.6
C32 C31 H31A 109.6
C30 C31 H31B 109.6
C32 C31 H31B 109.6
H31A C31 H31B 108.1
C33 C32 C31 116.9(2)
C33 C32 H32A 108.1
C31 C32 H32A 108.1
C33 C32 H32B 108.1
C31 C32 H32B 108.1
H32A C32 H32B 107.3
C32 C33 C34 111.2(2)
C32 C33 H33A 109.4
C34 C33 H33A 109.4
C32 C33 H33B 109.4
C34 C33 H33B 109.4
H33A C33 H33B 108.0
C35 C34 C33 116.1(2)
C35 C34 H34A 108.3
C33 C34 H34A 108.3
C35 C34 H34B 108.3
C33 C34 H34B 108.3
H34A C34 H34B 107.4
C36 C35 C34 113.4(2)
C36 C35 H35A 108.9
C34 C35 H35A 108.9
C36 C35 H35B 108.9
C34 C35 H35B 108.9
H35A C35 H35B 107.7
C37 C36 C35 113.7(3)
C37 C36 H36A 108.8
C35 C36 H36A 108.8
C37 C36 H36B 108.8
C35 C36 H36B 108.8
H36A C36 H36B 107.7
C36 C37 H37A 109.5
C36 C37 H37B 109.5
H37A C37 H37B 109.5
C36 C37 H37C 109.5
H37A C37 H37C 109.5
H37B C37 H37C 109.5
C12 C38 N4 123.0(2)
C12 C38 C43 125.9(2)
N4 C38 C43 108.1(2)
O5 C39 N4 119.7(2)
O5 C39 C40 122.5(2)
N4 C39 C40 117.5(2)
C39 C40 H40A 109.5
C39 C40 H40B 109.5
H40A C40 H40B 109.5
C39 C40 H40C 109.5
H40A C40 H40C 109.5
H40B C40 H40C 109.5
C47 C41 C42 121.6(2)
C47 C41 N4 128.7(2)
C42 C41 N4 109.7(2)
C44 C42 C41 120.7(2)
C44 C42 C43 129.9(2)
C41 C42 C43 109.4(2)
O6 C43 C42 128.4(2)
O6 C43 C38 127.2(2)
C42 C43 C38 104.2(2)
C45 C44 C42 118.5(2)
C45 C44 H44 120.8
C42 C44 H44 120.8
C44 C45 C46 121.2(2)
C44 C45 H45 119.4
C46 C45 H45 119.4
C47 C46 C45 120.3(2)
C47 C46 C48 120.7(2)
C45 C46 C48 119.0(2)
C41 C47 C46 117.8(2)
C41 C47 H47 121.1
C46 C47 H47 121.1
C53 C48 C49 117.4(2)
C53 C48 C46 121.0(2)
C49 C48 C46 121.6(2)
C50 C49 C48 121.3(2)
C50 C49 H49 119.4
C48 C49 H49 119.4
C49 C50 C51 121.0(2)
C49 C50 H50 119.5
C51 C50 H50 119.5
C52 C51 C50 117.7(2)
C52 C51 C54 120.3(2)
C50 C51 C54 122.0(2)
C53 C52 C51 121.2(2)
C53 C52 H52 119.4
C51 C52 H52 119.4
C52 C53 C48 121.5(2)
C52 C53 H53 119.3
C48 C53 H53 119.3
C51 C54 C55 115.9(2)
C51 C54 H54A 108.3
C55 C54 H54A 108.3
C51 C54 H54B 108.3
C55 C54 H54B 108.3
H54A C54 H54B 107.4
C56 C55 C54 110.3(2)
C56 C55 H55A 109.6
C54 C55 H55A 109.6
C56 C55 H55B 109.6
C54 C55 H55B 109.6
H55A C55 H55B 108.1
C55 C56 C57 116.6(2)
C55 C56 H56A 108.1
C57 C56 H56A 108.1
C55 C56 H56B 108.1
C57 C56 H56B 108.1
H56A C56 H56B 107.3
C58 C57 C56 110.5(2)
C58 C57 H57A 109.6
C56 C57 H57A 109.6
C58 C57 H57B 109.6
C56 C57 H57B 109.6
H57A C57 H57B 108.1
C59 C58 C57 115.6(2)
C59 C58 H58A 108.4
C57 C58 H58A 108.4
C59 C58 H58B 108.4
C57 C58 H58B 108.4
H58A C58 H58B 107.4
C58 C59 C60 111.3(2)
C58 C59 H59A 109.4
C60 C59 H59A 109.4
C58 C59 H59B 109.4
C60 C59 H59B 109.4
H59A C59 H59B 108.0
C61 C60 C59 115.5(2)
C61 C60 H60A 108.4
C59 C60 H60A 108.4
C61 C60 H60B 108.4
C59 C60 H60B 108.4
H60A C60 H60B 107.5
C60 C61 C62 112.6(2)
C60 C61 H61A 109.1
C62 C61 H61A 109.1
C60 C61 H61B 109.1
C62 C61 H61B 109.1
H61A C61 H61B 107.8
C61 C62 C63 113.1(2)
C61 C62 H62A 109.0
C63 C62 H62A 109.0
C61 C62 H62B 109.0
C63 C62 H62B 109.0
H62A C62 H62B 107.8
C64 C63 C62 114.1(3)
C64 C63 H63A 108.7
C62 C63 H63A 108.7
C64 C63 H63B 108.7
C62 C63 H63B 108.7
H63A C63 H63B 107.6
C63 C64 C65 111.9(3)
C63 C64 H64A 109.2
C65 C64 H64A 109.2
C63 C64 H64B 109.2
C65 C64 H64B 109.2
H64A C64 H64B 107.9
C64 C65 H65A 109.5
C64 C65 H65B 109.5
H65A C65 H65B 109.5
C64 C65 H65C 109.5
H65A C65 H65C 109.5
H65B C65 H65C 109.5
C11 C66 H66A 109.5
C11 C66 H66B 109.5
H66A C66 H66B 109.5
C11 C66 H66C 109.5
H66A C66 H66C 109.5
H66B C66 H66C 109.5
C1X N1X C5X 123.1(2)
C1X N1X C4X 114.0(2)
C5X N1X C4X 122.4(2)
O1X C1X N1X 124.5(3)
O1X C1X C2X 126.8(3)
N1X C1X C2X 108.6(2)
C1X C2X C3X 104.3(2)
C1X C2X H2X1 110.9
C3X C2X H2X1 110.9
C1X C2X H2X2 110.9
C3X C2X H2X2 110.9
H2X1 C2X H2X2 108.9
C2X C3X C4X 104.7(2)
C2X C3X H3X 110.8
C4X C3X H3X 110.8
C2X C3X H3Y 110.8
C4X C3X H3Y 110.8
H3X C3X H3Y 108.9
N1X C4X C3X 103.3(2)
N1X C4X H4X 111.1
C3X C4X H4X 111.1
N1X C4X H4Y 111.1
C3X C4X H4Y 111.1
H4X C4X H4Y 109.1
N1X C5X H5X 109.5
N1X C5X H5Y 109.5
H5X C5X H5Y 109.5
N1X C5X H5Z 109.5
H5X C5X H5Z 109.5
H5Y C5X H5Z 109.5
O1Z C2Z N3Z 142.9(5)
O1Z C2Z N7W 160.2(5)
N3Z C2Z N7W 50.9(4)
O1Z C2Z C11W 102.7(6)
N7W C2Z C11W 93.9(7)
O1Z C2Z C5Z 111.1(4)
N3Z C2Z C5Z 105.9(4)
N7W C2Z C5Z 56.8(4)
C11W C2Z C5Z 143.2(6)
N3Z C4Z C8Z 99.5(4)
N3Z C4Z H4Z1 111.9
C8Z C4Z H4Z1 111.9
N3Z C4Z H4Z2 111.9
C8Z C4Z H4Z2 111.9
H4Z1 C4Z H4Z2 109.6
C2Z N3Z C4Z 125.9(5)
C2Z N3Z C6Z 114.5(4)
C4Z N3Z C6Z 119.6(5)
C8Z C5Z C2Z 101.2(4)
C8Z C5Z H5Z1 111.5
C2Z C5Z H5Z1 111.5
C8Z C5Z H5Z2 111.5
C2Z C5Z H5Z2 111.5
H5Z1 C5Z H5Z2 109.3
N3Z C6Z H6Z1 109.5
N3Z C6Z H6Z2 109.5
H6Z1 C6Z H6Z2 109.5
N3Z C6Z H6Z3 109.5
H6Z1 C6Z H6Z3 109.5
H6Z2 C6Z H6Z3 109.5
N3Z C6Z H10B 95.2
H6Z1 C6Z H10B 154.6
H6Z2 C6Z H10B 65.7
H6Z3 C6Z H10B 54.3
C5Z C8Z C4Z 107.2(4)
C5Z C8Z H8Z1 110.3
C4Z C8Z H8Z1 110.3
C5Z C8Z H8Z2 110.3
C4Z C8Z H8Z2 110.3
H8Z1 C8Z H8Z2 108.5
C2Z N7W C9W 111.8(8)
N7W C9W H9W1 109.5
N7W C9W H9W2 109.5
H9W1 C9W H9W2 109.5
N7W C9W H9W3 109.5
H9W1 C9W H9W3 109.5
H9W2 C9W H9W3 109.5
C11W C10W H10A 113.3
C11W C10W H10B 119.5
H10A C10W H10B 109.2
C2Z C11W C10W 118.2(9)
C2Z C11W H11A 107.8
C10W C11W H11A 107.8
C2Z C11W H11B 107.8
C10W C11W H11B 107.8
H11A C11W H11B 107.1

loop_
_geom_bond_atom_site_label_1
_geom_bond_atom_site_label_2
_geom_bond_distance
O3 C11 1.208(3)
O4 C13 1.219(3)
O5 C39 1.212(3)
O6 C43 1.228(3)
N3 C11 1.418(3)
N3 C12 1.419(3)
N3 C15 1.432(3)
N4 C39 1.406(3)
N4 C38 1.417(3)
N4 C41 1.433(3)
C11 C66 1.497(3)
C12 C38 1.351(4)
C12 C13 1.503(4)
C13 C14 1.465(3)
C14 C19 1.379(4)
C14 C15 1.391(3)
C15 C16 1.388(3)
C16 C17 1.401(4)
C16 H16 0.9500
C17 C18 1.405(4)
C17 C20 1.486(3)
C18 C19 1.386(3)
C18 H18 0.9500
C19 H19 0.9500
C20 C21 1.394(4)
C20 C25 1.396(4)
C21 C22 1.387(3)
C21 H21 0.9500
C22 C23 1.392(4)
C22 H22 0.9500
C23 C24 1.391(4)
C23 C26 1.504(3)
C24 C25 1.385(4)
C24 H24 0.9500
C25 H25 0.9500
C26 C27 1.523(4)
C26 H26A 0.9900
C26 H26B 0.9900
C27 C28 1.523(3)
C27 H27A 0.9900
C27 H27B 0.9900
C28 C29 1.517(4)
C28 H28A 0.9900
C28 H28B 0.9900
C29 C30 1.524(4)
C29 H29A 0.9900
C29 H29B 0.9900
C30 C31 1.520(4)
C30 H30A 0.9900
C30 H30B 0.9900
C31 C32 1.522(4)
C31 H31A 0.9900
C31 H31B 0.9900
C32 C33 1.515(4)
C32 H32A 0.9900
C32 H32B 0.9900
C33 C34 1.522(4)
C33 H33A 0.9900
C33 H33B 0.9900
C34 C35 1.520(4)
C34 H34A 0.9900
C34 H34B 0.9900
C35 C36 1.518(4)
C35 H35A 0.9900
C35 H35B 0.9900
C36 C37 1.515(4)
C36 H36A 0.9900
C36 H36B 0.9900
C37 H37A 0.9800
C37 H37B 0.9800
C37 H37C 0.9800
C38 C43 1.497(4)
C39 C40 1.503(4)
C40 H40A 0.9800
C40 H40B 0.9800
C40 H40C 0.9800
C41 C47 1.385(3)
C41 C42 1.393(3)
C42 C44 1.383(4)
C42 C43 1.460(3)
C44 C45 1.381(4)
C44 H44 0.9500
C45 C46 1.405(4)
C45 H45 0.9500
C46 C47 1.399(4)
C46 C48 1.489(3)
C47 H47 0.9500
C48 C53 1.388(4)
C48 C49 1.395(4)
C49 C50 1.387(4)
C49 H49 0.9500
C50 C51 1.394(4)
C50 H50 0.9500
C51 C52 1.389(4)
C51 C54 1.501(3)
C52 C53 1.386(4)
C52 H52 0.9500
C53 H53 0.9500
C54 C55 1.526(4)
C54 H54A 0.9900
C54 H54B 0.9900
C55 C56 1.521(3)
C55 H55A 0.9900
C55 H55B 0.9900
C56 C57 1.528(4)
C56 H56A 0.9900
C56 H56B 0.9900
C57 C58 1.525(4)
C57 H57A 0.9900
C57 H57B 0.9900
C58 C59 1.518(4)
C58 H58A 0.9900
C58 H58B 0.9900
C59 C60 1.528(4)
C59 H59A 0.9900
C59 H59B 0.9900
C60 C61 1.520(4)
C60 H60A 0.9900
C60 H60B 0.9900
C61 C62 1.523(4)
C61 H61A 0.9900
C61 H61B 0.9900
C62 C63 1.530(4)
C62 H62A 0.9900
C62 H62B 0.9900
C63 C64 1.520(4)
C63 H63A 0.9900
C63 H63B 0.9900
C64 C65 1.521(4)
C64 H64A 0.9900
C64 H64B 0.9900
C65 H65A 0.9800
C65 H65B 0.9800
C65 H65C 0.9800
C66 H66A 0.9800
C66 H66B 0.9800
C66 H66C 0.9800
O1X C1X 1.235(3)
N1X C1X 1.345(4)
N1X C5X 1.440(4)
N1X C4X 1.455(4)
C1X C2X 1.503(4)
C2X C3X 1.526(4)
C2X H2X1 0.9900
C2X H2X2 0.9900
C3X C4X 1.527(4)
C3X H3X 0.9900
C3X H3Y 0.9900
C4X H4X 0.9900
C4X H4Y 0.9900
C5X H5X 0.9800
C5X H5Y 0.9800
C5X H5Z 0.9800
O1Z C2Z 1.184(4)
C2Z N3Z 1.243(6)
C2Z N7W 1.300(8)
C2Z C11W 1.504(2)
C2Z C5Z 1.638(6)
C4Z N3Z 1.395(5)
C4Z C8Z 1.618(7)
C4Z H4Z1 0.9900
C4Z H4Z2 0.9900
N3Z C6Z 1.431(7)
C5Z C8Z 1.550(8)
C5Z H5Z1 0.9900
C5Z H5Z2 0.9900
C6Z H6Z1 0.9800
C6Z H6Z2 0.9800
C6Z H6Z3 0.9800
C8Z H8Z1 0.9900
C8Z H8Z2 0.9900
N7W C9W 1.410(11)
C9W H9W1 0.9800
C9W H9W2 0.9800
C9W H9W3 0.9800
C10W C11W 1.551(15)
C10W H10A 0.9900
C10W H10B 0.9900
C11W H11A 0.9900
C11W H11B 0.9900

loop_
_geom_torsion_atom_site_label_1
_geom_torsion_atom_site_label_2
_geom_torsion_atom_site_label_3
_geom_torsion_atom_site_label_4
_geom_torsion
C12 N3 C11 O3 -173.9(2)
C15 N3 C11 O3 -29.6(3)
C12 N3 C11 C66 2.5(3)
C15 N3 C11 C66 146.8(2)
C11 N3 C12 C38 -60.8(3)
C15 N3 C12 C38 150.7(2)
C11 N3 C12 C13 137.0(2)
C15 N3 C12 C13 -11.5(2)
C38 C12 C13 O4 23.4(4)
N3 C12 C13 O4 -174.8(2)
C38 C12 C13 C14 -151.2(2)
N3 C12 C13 C14 10.7(2)
O4 C13 C14 C19 0.7(4)
C12 C13 C14 C19 175.1(2)
O4 C13 C14 C15 179.7(2)
C12 C13 C14 C15 -5.8(2)
C19 C14 C15 C16 -2.8(3)
C13 C14 C15 C16 178.1(2)
C19 C14 C15 N3 178.1(2)
C13 C14 C15 N3 -1.0(3)
C11 N3 C15 C16 39.4(3)
C12 N3 C15 C16 -171.1(2)
C11 N3 C15 C14 -141.6(2)
C12 N3 C15 C14 7.9(2)
C14 C15 C16 C17 1.8(3)
N3 C15 C16 C17 -179.3(2)
C15 C16 C17 C18 -0.2(3)
C15 C16 C17 C20 179.8(2)
C16 C17 C18 C19 -0.5(4)
C20 C17 C18 C19 179.6(2)
C15 C14 C19 C18 2.1(3)
C13 C14 C19 C18 -179.0(2)
C17 C18 C19 C14 -0.5(4)
C16 C17 C20 C21 -30.9(3)
C18 C17 C20 C21 149.1(2)
C16 C17 C20 C25 150.7(2)
C18 C17 C20 C25 -29.3(3)
C25 C20 C21 C22 -0.5(4)
C17 C20 C21 C22 -179.0(2)
C20 C21 C22 C23 -0.6(4)
C21 C22 C23 C24 1.2(4)
C21 C22 C23 C26 179.4(2)
C22 C23 C24 C25 -0.5(4)
C26 C23 C24 C25 -178.7(2)
C23 C24 C25 C20 -0.7(4)
C21 C20 C25 C24 1.2(4)
C17 C20 C25 C24 179.6(2)
C24 C23 C26 C27 -118.2(3)
C22 C23 C26 C27 63.6(3)
C23 C26 C27 C28 178.7(2)
C26 C27 C28 C29 -178.6(2)
C27 C28 C29 C30 -178.9(2)
C28 C29 C30 C31 179.5(2)
C29 C30 C31 C32 178.0(2)
C30 C31 C32 C33 175.9(2)
C31 C32 C33 C34 -179.1(2)
C32 C33 C34 C35 174.3(2)
C33 C34 C35 C36 173.7(2)
C34 C35 C36 C37 176.5(3)
N3 C12 C38 N4 -179.2(2)
C13 C12 C38 N4 -20.0(4)
N3 C12 C38 C43 -21.0(4)
C13 C12 C38 C43 138.1(2)
C39 N4 C38 C12 -56.2(3)
C41 N4 C38 C12 150.8(2)
C39 N4 C38 C43 142.3(2)
C41 N4 C38 C43 -10.7(2)
C38 N4 C39 O5 179.2(2)
C41 N4 C39 O5 -31.5(4)
C38 N4 C39 C40 -6.2(4)
C41 N4 C39 C40 143.0(2)
C39 N4 C41 C47 33.8(4)
C38 N4 C41 C47 -172.4(2)
C39 N4 C41 C42 -147.2(2)
C38 N4 C41 C42 6.7(3)
C47 C41 C42 C44 -1.8(4)
N4 C41 C42 C44 179.0(2)
C47 C41 C42 C43 179.4(2)
N4 C41 C42 C43 0.2(3)
C44 C42 C43 O6 -0.2(4)
C41 C42 C43 O6 178.5(2)
C44 C42 C43 C38 174.8(3)
C41 C42 C43 C38 -6.6(3)
C12 C38 C43 O6 24.8(4)
N4 C38 C43 O6 -174.4(2)
C12 C38 C43 C42 -150.2(2)
N4 C38 C43 C42 10.6(2)
C41 C42 C44 C45 1.5(4)
C43 C42 C44 C45 -179.9(2)
C42 C44 C45 C46 -0.4(4)
C44 C45 C46 C47 -0.5(4)
C44 C45 C46 C48 178.8(2)
C42 C41 C47 C46 0.9(3)
N4 C41 C47 C46 179.8(2)
C45 C46 C47 C41 0.3(3)
C48 C46 C47 C41 -179.0(2)
C47 C46 C48 C53 152.0(3)
C45 C46 C48 C53 -27.3(4)
C47 C46 C48 C49 -28.6(4)
C45 C46 C48 C49 152.1(3)
C53 C48 C49 C50 1.0(4)
C46 C48 C49 C50 -178.4(2)
C48 C49 C50 C51 -0.8(4)
C49 C50 C51 C52 0.2(4)
C49 C50 C51 C54 178.1(2)
C50 C51 C52 C53 0.1(4)
C54 C51 C52 C53 -177.8(3)
C51 C52 C53 C48 0.2(4)
C49 C48 C53 C52 -0.7(4)
C46 C48 C53 C52 178.7(3)
C52 C51 C54 C55 -109.6(3)
C50 C51 C54 C55 72.6(3)
C51 C54 C55 C56 176.7(2)
C54 C55 C56 C57 179.1(2)
C55 C56 C57 C58 -178.5(2)
C56 C57 C58 C59 178.1(2)
C57 C58 C59 C60 177.3(2)
C58 C59 C60 C61 175.5(2)
C59 C60 C61 C62 179.8(2)
C60 C61 C62 C63 176.5(2)
C61 C62 C63 C64 176.8(2)
C62 C63 C64 C65 179.1(3)
C5X N1X C1X O1X 4.9(4)
C4X N1X C1X O1X 177.0(2)
C5X N1X C1X C2X -173.4(2)
C4X N1X C1X C2X -1.4(3)
O1X C1X C2X C3X 168.9(2)
N1X C1X C2X C3X -12.8(3)
C1X C2X C3X C4X 21.2(3)
C1X N1X C4X C3X 14.9(3)
C5X N1X C4X C3X -173.0(2)
C2X C3X C4X N1X -21.7(3)
O1Z C2Z N3Z C4Z -170.5(4)
N7W C2Z N3Z C4Z -11.3(5)
C11W C2Z N3Z C4Z 159.4(9)
C5Z C2Z N3Z C4Z 3.9(5)
O1Z C2Z N3Z C6Z 10.1(8)
N7W C2Z N3Z C6Z 169.4(6)
C11W C2Z N3Z C6Z -19.9(6)
C5Z C2Z N3Z C6Z -175.4(4)
C8Z C4Z N3Z C2Z -1.7(6)
C8Z C4Z N3Z C6Z 177.6(5)
O1Z C2Z C5Z C8Z 172.3(4)
N3Z C2Z C5Z C8Z -4.1(5)
N7W C2Z C5Z C8Z 10.0(5)
C11W C2Z C5Z C8Z -32.5(10)
C2Z C5Z C8Z C4Z 3.2(6)
N3Z C4Z C8Z C5Z -1.5(6)
O1Z C2Z N7W C9W -30.1(16)
N3Z C2Z N7W C9W -170.9(8)
C11W C2Z N7W C9W -177.3(7)
C5Z C2Z N7W C9W 26.6(5)
O1Z C2Z C11W C10W -178.4(8)
N3Z C2Z C11W C10W -16.5(7)
N7W C2Z C11W C10W -9.2(9)
C5Z C2Z C11W C10W 25.3(14)
